data_1532255
loop_
_publ_author_name
'Shivaiah, V.'
'Das, S.K.'

_publ_section_title
;
 Synthesis and characterisation of a reduced heteropolytungstovanadate: (N
 H4)7 (V(V) O4 W(VI)10 V(IV)2 O36) * ca.22(H2 O)
;
_journal_name_full
;
Proceedings of the Indian Academy of Sciences, Serie: Chem. Sci.
;
_journal_page_first 107
_journal_page_last 114
_journal_volume 114
_journal_year 2002
_chemical_formula_sum 'O72 V3.0004 W9.9996'
_chemical_name_systematic '(N H4)7 (V O4 W10 V2 O36) (H2 O)32'
_space_group_IT_number 202
_symmetry_space_group_name_Hall '-F 2 2 3'
_symmetry_space_group_name_H-M 'F m -3'
_cell_angle_alpha 90
_cell_angle_beta 90
_cell_angle_gamma 90
_cell_formula_units_Z 8
_cell_length_a 22.2001
_cell_length_b 22.2001
_cell_length_c 22.2001
_cell_volume 10941.196
_citation_journal_id_ASTM PIAADM
_cod_data_source_file Shivaiah_PIAADM_2002_806.cif
_cod_data_source_block O72V3.0004W9.9996
_cod_original_cell_volume 10941.2
_cod_database_code 1532255

loop_
_symmetry_equiv_pos_as_xyz
x,y,z
-x,-y,z
x,-y,-z
-x,y,-z
z,x,y
-z,-x,y
z,-x,-y
-z,x,-y
y,z,x
y,-z,-x
-y,z,-x
-y,-z,x
-x,-y,-z
x,y,-z
-x,y,z
x,-y,z
-z,-x,-y
z,x,-y
-z,x,y
z,-x,y
-y,-z,-x
-y,z,x
y,-z,x
y,z,-x
x,y+1/2,z+1/2
-x,-y+1/2,z+1/2
x,-y+1/2,-z+1/2
-x,y+1/2,-z+1/2
z,x+1/2,y+1/2
-z,-x+1/2,y+1/2
z,-x+1/2,-y+1/2
-z,x+1/2,-y+1/2
y,z+1/2,x+1/2
y,-z+1/2,-x+1/2
-y,z+1/2,-x+1/2
-y,-z+1/2,x+1/2
-x,-y+1/2,-z+1/2
x,y+1/2,-z+1/2
-x,y+1/2,z+1/2
x,-y+1/2,z+1/2
-z,-x+1/2,-y+1/2
z,x+1/2,-y+1/2
-z,x+1/2,y+1/2
z,-x+1/2,y+1/2
-y,-z+1/2,-x+1/2
-y,z+1/2,x+1/2
y,-z+1/2,x+1/2
y,z+1/2,-x+1/2
x+1/2,y,z+1/2
-x+1/2,-y,z+1/2
x+1/2,-y,-z+1/2
-x+1/2,y,-z+1/2
z+1/2,x,y+1/2
-z+1/2,-x,y+1/2
z+1/2,-x,-y+1/2
-z+1/2,x,-y+1/2
y+1/2,z,x+1/2
y+1/2,-z,-x+1/2
-y+1/2,z,-x+1/2
-y+1/2,-z,x+1/2
-x+1/2,-y,-z+1/2
x+1/2,y,-z+1/2
-x+1/2,y,z+1/2
x+1/2,-y,z+1/2
-z+1/2,-x,-y+1/2
z+1/2,x,-y+1/2
-z+1/2,x,y+1/2
z+1/2,-x,y+1/2
-y+1/2,-z,-x+1/2
-y+1/2,z,x+1/2
y+1/2,-z,x+1/2
y+1/2,z,-x+1/2
x+1/2,y+1/2,z
-x+1/2,-y+1/2,z
x+1/2,-y+1/2,-z
-x+1/2,y+1/2,-z
z+1/2,x+1/2,y
-z+1/2,-x+1/2,y
z+1/2,-x+1/2,-y
-z+1/2,x+1/2,-y
y+1/2,z+1/2,x
y+1/2,-z+1/2,-x
-y+1/2,z+1/2,-x
-y+1/2,-z+1/2,x
-x+1/2,-y+1/2,-z
x+1/2,y+1/2,-z
-x+1/2,y+1/2,z
x+1/2,-y+1/2,z
-z+1/2,-x+1/2,-y
z+1/2,x+1/2,-y
-z+1/2,x+1/2,y
z+1/2,-x+1/2,y
-y+1/2,-z+1/2,-x
-y+1/2,z+1/2,x
y+1/2,-z+1/2,x
y+1/2,z+1/2,-x

loop_
_atom_site_label
_atom_site_type_symbol
_atom_site_fract_x
_atom_site_fract_y
_atom_site_fract_z
_atom_site_occupancy
_atom_site_U_iso_or_equiv
O6 O-2 0.3768 0 0.1236 1 0.0
O2 O-2 0.2003 0.2005 0.1169 1 0.0
O5 O-2 0.2905 0 0 1 0.0
O9 O-2 -0.0748 -0.0762 0 1 0.0
V2 V+5 0.25 0.25 0.25 1 0.0
O7 O-2 0.25 0 0.25 1 0.0
V1 V+4 0.2555 0.1374 0.1374 0.1667 0.0
W1 W+6 0.2555 0.1374 0.1374 0.8333 0.0
O4 O-2 0.2397 0.084 0.0841 1 0.0
O13 O-2 0.5 0 0 1 0.0
O1 O-2 0.2953 0.2047 0.2047 1 0.0
O3 O-2 0.3185 0.095 0.1814 1 0.0
O12 O-2 0.4535 0.0465 0.0465 1 0.0
O11 O-2 0 0 0 1 0.0
O10 O-2 0 0.875 0 1 0.0
O8 O-2 0.1437 0 0.1431 1 0.0
